data_4000576
loop_
_publ_author_name
'Emme, Holger'
'Valldor, Martin'
'P\"ottgen, Rainer'
'Huppertz, Hubert'

_publ_section_title
;
 Associating Borate and Silicate Chemistry by Extreme Conditions:
 High-Pressure Synthesis, Crystal Structure, and Properties of
 the New Borates RE~3~B~5~O~12~ (RE = Er--Lu)
;
_journal_coden_ASTM CMATEX
_journal_issue 10
_journal_name_full 'Chemistry of Materials'
_journal_page_first 2707
_journal_page_last 2715
_journal_paper_doi 10.1021/cm047741+
_journal_volume 17
_journal_year 2005
_chemical_formula_moiety 'B5 O12 Tm3'
_chemical_formula_sum 'B5 O12 Tm3'
_chemical_formula_weight 752.84
_chemical_name_common Trituliumpentaborate
_chemical_name_systematic Trituliumpentaborate
_space_group_IT_number 53
_space_group_name_Hall '-P 2ac 2'
_space_group_name_H-M_alt 'P m n a'
_symmetry_cell_setting orthorhombic
_symmetry_space_group_name_Hall '-P 2ac 2'
_symmetry_space_group_name_H-M 'P m n a'
_atom_sites_solution_hydrogens geom
_atom_sites_solution_primary direct
_atom_sites_solution_secondary difmap
_audit_contact_author_address
; 
  'Department Chemie und Biochemie
   Ludwig-Maximilians-Universitaet Muenchen
   Butenandtstrasse 5-13 (Haus D)
   81377 Muenchen
   Germany' 
;
_audit_contact_author_email huh@cup.uni-muenchen.de
_audit_contact_author_fax '+49 (0)89 2180 77440'
_audit_contact_author_phone '+49 (0)89 2180 77442'
_cell_angle_alpha 90.00
_cell_angle_beta 90.00
_cell_angle_gamma 90.00
_cell_formula_units_Z 4
_cell_length_a 12.820(3)
_cell_length_b 4.6019(9)
_cell_length_c 12.477(3)
_cell_measurement_reflns_used 4232
_cell_measurement_temperature 293(2)
_cell_measurement_theta_max 32.85
_cell_measurement_theta_min 4.40
_cell_volume 736.1(3)
_computing_molecular_graphics 'DIAMOND (Brandenburg & Berndt, 1999)'
_computing_publication_material 'enCIFer (Allen et al., 2004) and SHELXL97'
_computing_structure_refinement 'SHELXL-97 (Sheldrick, 1997)'
_computing_structure_solution 'SHELXS-97 (Sheldrick, 1990)'
_diffrn_ambient_temperature 293(2)
_diffrn_detector_area_resol_mean ?
_diffrn_measured_fraction_theta_full 0.985
_diffrn_measured_fraction_theta_max 0.985
_diffrn_measurement_device_type 'STOE IPDS'
_diffrn_measurement_method 'profile data from \f/\w-scans'
_diffrn_radiation_collimation 0.5
_diffrn_radiation_monochromator graphite
_diffrn_radiation_source 'fine-focus sealed tube'
_diffrn_radiation_type MoK\a
_diffrn_radiation_wavelength 0.71073
_diffrn_reflns_av_R_equivalents 0.0521
_diffrn_reflns_av_sigmaI/netI 0.0344
_diffrn_reflns_limit_h_max 19
_diffrn_reflns_limit_h_min -19
_diffrn_reflns_limit_k_max 6
_diffrn_reflns_limit_k_min -6
_diffrn_reflns_limit_l_max 19
_diffrn_reflns_limit_l_min -19
_diffrn_reflns_number 8905
_diffrn_reflns_theta_full 32.92
_diffrn_reflns_theta_max 32.92
_diffrn_reflns_theta_min 4.56
_diffrn_standards_decay_% ?
_diffrn_standards_interval_count ?
_diffrn_standards_interval_time ?
_diffrn_standards_number ?
_exptl_absorpt_coefficient_mu 35.932
_exptl_absorpt_correction_T_max 0.2821
_exptl_absorpt_correction_T_min 0.1628
_exptl_absorpt_correction_type numerical
_exptl_absorpt_process_details 'Herrendorf,B\"arnighausen,HABITUS, 1993/1997'
_exptl_crystal_colour colourless
_exptl_crystal_density_diffrn 6.793
_exptl_crystal_density_meas ?
_exptl_crystal_density_method 'not measured'
_exptl_crystal_description platelet
_exptl_crystal_F_000 1312
_exptl_crystal_size_max 0.10
_exptl_crystal_size_mid 0.05
_exptl_crystal_size_min 0.04
_refine_diff_density_max 3.171
_refine_diff_density_min -5.779
_refine_diff_density_rms 0.805
_refine_ls_extinction_coef 0.0043(2)
_refine_ls_extinction_expression Fc^*^=kFc[1+0.001xFc^2^\l^3^/sin(2\q)]^-1/4^
_refine_ls_extinction_method SHELXL
_refine_ls_goodness_of_fit_ref 0.814
_refine_ls_hydrogen_treatment mixed
_refine_ls_matrix_type full
_refine_ls_number_parameters 95
_refine_ls_number_reflns 1412
_refine_ls_number_restraints 0
_refine_ls_restrained_S_all 0.814
_refine_ls_R_factor_all 0.0642
_refine_ls_R_factor_gt 0.0376
_refine_ls_shift/su_max 0.001
_refine_ls_shift/su_mean 0.000
_refine_ls_structure_factor_coef Fsqd
_refine_ls_weighting_details 'calc w=1/[\s^2^(Fo^2^)+(0.0713P)^2^+0.0000P] where P=(Fo^2^+2Fc^2^)/3'
_refine_ls_weighting_scheme calc
_refine_ls_wR_factor_gt 0.0922
_refine_ls_wR_factor_ref 0.1001
_reflns_number_gt 751
_reflns_number_total 1412
_reflns_threshold_expression >2sigma(I)
_cod_data_source_file cm047741+si20041223_064526.cif
_cod_data_source_block Tm3B5O12
_cod_original_sg_symbol_H-M Pmna
_cod_database_code 4000576

loop_
_symmetry_equiv_pos_as_xyz
'x, y, z'
'-x+1/2, -y, z+1/2'
'x, -y, -z'
'-x+1/2, y, -z+1/2'
'-x, -y, -z'
'x-1/2, y, -z-1/2'
'-x, y, z'
'x-1/2, -y, z-1/2'

loop_
_atom_site_label
_atom_site_type_symbol
_atom_site_fract_x
_atom_site_fract_y
_atom_site_fract_z
_atom_site_U_iso_or_equiv
_atom_site_adp_type
_atom_site_occupancy
_atom_site_symmetry_multiplicity
_atom_site_calc_flag
_atom_site_refinement_flags
_atom_site_disorder_assembly
_atom_site_disorder_group
Tm1 Tm 0.13251(3) 0.0000 0.5000 0.00662(14) Uani 1 2 d S . .
Tm2 Tm 0.36474(2) 0.00032(15) 0.69281(2) 0.00717(14) Uani 1 1 d . . .
B1 B 0.3377(8) -0.5000 0.5000 0.0068(17) Uiso 1 2 d S . .
B2 B 0.2989(7) -0.524(3) 0.8488(6) 0.0074(18) Uani 1 1 d . . .
B3 B 0.0000 0.461(4) 0.3494(10) 0.010(3) Uani 1 2 d S . .
B4 B 0.0000 0.542(4) 0.8752(11) 0.011(3) Uani 1 2 d S . .
O1 O 0.0000 0.240(2) 0.4286(7) 0.0097(17) Uani 1 2 d S . .
O2 O 0.0000 0.241(2) 0.8624(7) 0.0093(17) Uani 1 2 d S . .
O3 O 0.2956(5) -0.2188(15) 0.8487(5) 0.0091(12) Uani 1 1 d . . .
O4 O 0.4046(5) -0.6584(15) 0.8543(5) 0.0089(11) Uani 1 1 d . . .
O5 O 0.4034(5) -0.6652(15) 0.4269(5) 0.0107(12) Uani 1 1 d . . .
O6 O 0.2500 -0.6541(19) 0.7500 0.0050(14) Uiso 1 2 d S . .
O7 O 0.5000 -0.304(2) 0.7374(7) 0.0082(16) Uani 1 2 d S . .
O8 O 0.2665(4) -0.6889(14) 0.5656(5) 0.0081(11) Uani 1 1 d . . .

loop_
_atom_site_aniso_label
_atom_site_aniso_U_11
_atom_site_aniso_U_22
_atom_site_aniso_U_33
_atom_site_aniso_U_23
_atom_site_aniso_U_13
_atom_site_aniso_U_12
Tm1 0.0067(2) 0.0061(2) 0.0070(2) 0.0003(3) 0.000 0.000
Tm2 0.00659(18) 0.0061(2) 0.00878(19) -0.0002(2) 0.00035(9) 0.0003(2)
B2 0.006(3) 0.009(5) 0.007(3) 0.000(4) 0.001(2) -0.004(4)
B3 0.005(5) 0.016(10) 0.009(5) 0.002(5) 0.000 0.000
B4 0.013(5) 0.011(11) 0.010(5) 0.004(5) 0.000 0.000
O1 0.014(4) 0.006(4) 0.010(4) 0.003(3) 0.000 0.000
O2 0.014(4) 0.004(4) 0.010(3) 0.006(3) 0.000 0.000
O3 0.006(2) 0.008(3) 0.013(3) -0.001(2) -0.002(2) 0.003(2)
O4 0.011(3) 0.007(3) 0.008(2) -0.001(2) -0.001(2) -0.003(2)
O5 0.007(2) 0.013(3) 0.012(3) 0.003(3) 0.001(2) -0.003(2)
O7 0.016(4) 0.006(4) 0.003(3) 0.002(3) 0.000 0.000
O8 0.007(2) 0.006(3) 0.011(2) -0.002(3) -0.001(2) -0.002(2)

loop_
_atom_type_symbol
_atom_type_description
_atom_type_scat_dispersion_real
_atom_type_scat_dispersion_imag
_atom_type_scat_source
B B 0.0013 0.0007 'International Tables Vol C Tables 4.2.6.8 and 6.1.1.4'
O O 0.0106 0.0060 'International Tables Vol C Tables 4.2.6.8 and 6.1.1.4'
Tm Tm -0.3139 5.2483 'International Tables Vol C Tables 4.2.6.8 and 6.1.1.4'

loop_
_audit_author_name
'Emme, H.'
'Huppertz, H.'

loop_
_geom_angle_atom_site_label_1
_geom_angle_atom_site_label_2
_geom_angle_atom_site_label_3
_geom_angle
_geom_angle_site_symmetry_1
_geom_angle_site_symmetry_3
_geom_angle_publ_flag
O1 Tm1 O1 79.7(4) 5_556 . ?
O1 Tm1 O3 147.7(2) 5_556 2_554 ?
O1 Tm1 O3 76.2(2) . 2_554 ?
O1 Tm1 O3 76.2(2) 5_556 4_556 ?
O1 Tm1 O3 147.7(2) . 4_556 ?
O3 Tm1 O3 133.4(3) 2_554 4_556 ?
O1 Tm1 O8 135.7(3) 5_556 1_565 ?
O1 Tm1 O8 113.1(3) . 1_565 ?
O3 Tm1 O8 74.5(2) 2_554 1_565 ?
O3 Tm1 O8 72.3(2) 4_556 1_565 ?
O1 Tm1 O8 113.1(3) 5_556 3_546 ?
O1 Tm1 O8 135.7(3) . 3_546 ?
O3 Tm1 O8 72.3(2) 2_554 3_546 ?
O3 Tm1 O8 74.5(2) 4_556 3_546 ?
O8 Tm1 O8 87.7(3) 1_565 3_546 ?
O1 Tm1 O4 80.2(3) 5_556 2_544 ?
O1 Tm1 O4 82.7(3) . 2_544 ?
O3 Tm1 O4 75.7(2) 2_554 2_544 ?
O3 Tm1 O4 113.6(2) 4_556 2_544 ?
O8 Tm1 O4 141.3(2) 1_565 2_544 ?
O8 Tm1 O4 59.9(2) 3_546 2_544 ?
O1 Tm1 O4 82.7(3) 5_556 4_566 ?
O1 Tm1 O4 80.2(3) . 4_566 ?
O3 Tm1 O4 113.6(2) 2_554 4_566 ?
O3 Tm1 O4 75.7(2) 4_556 4_566 ?
O8 Tm1 O4 59.9(2) 1_565 4_566 ?
O8 Tm1 O4 141.3(2) 3_546 4_566 ?
O4 Tm1 O4 157.6(3) 2_544 4_566 ?
O1 Tm1 B2 109.5(3) 5_556 4_566 ?
O1 Tm1 B2 96.5(3) . 4_566 ?
O3 Tm1 B2 94.4(2) 2_554 4_566 ?
O3 Tm1 B2 72.1(2) 4_556 4_566 ?
O8 Tm1 B2 30.7(2) 1_565 4_566 ?
O8 Tm1 B2 116.1(2) 3_546 4_566 ?
O4 Tm1 B2 170.0(2) 2_544 4_566 ?
O4 Tm1 B2 29.3(2) 4_566 4_566 ?
O1 Tm1 B2 96.5(3) 5_556 2_544 ?
O1 Tm1 B2 109.5(3) . 2_544 ?
O3 Tm1 B2 72.1(2) 2_554 2_544 ?
O3 Tm1 B2 94.4(2) 4_556 2_544 ?
O8 Tm1 B2 116.1(2) 1_565 2_544 ?
O8 Tm1 B2 30.7(2) 3_546 2_544 ?
O4 Tm1 B2 29.3(2) 2_544 2_544 ?
O4 Tm1 B2 170.0(2) 4_566 2_544 ?
B2 Tm1 B2 146.2(3) 4_566 2_544 ?
O1 Tm1 Tm1 39.83(18) 5_556 5_556 ?
O1 Tm1 Tm1 39.83(18) . 5_556 ?
O3 Tm1 Tm1 113.29(15) 2_554 5_556 ?
O3 Tm1 Tm1 113.29(15) 4_556 5_556 ?
O8 Tm1 Tm1 136.17(15) 1_565 5_556 ?
O8 Tm1 Tm1 136.17(15) 3_546 5_556 ?
O4 Tm1 Tm1 78.82(16) 2_544 5_556 ?
O4 Tm1 Tm1 78.82(16) 4_566 5_556 ?
B2 Tm1 Tm1 106.91(17) 4_566 5_556 ?
B2 Tm1 Tm1 106.91(17) 2_544 5_556 ?
O1 Tm1 Tm2 110.15(19) 5_556 . ?
O1 Tm1 Tm2 148.2(2) . . ?
O3 Tm1 Tm2 101.63(15) 2_554 . ?
O3 Tm1 Tm2 35.23(15) 4_556 . ?
O8 Tm1 Tm2 38.99(15) 1_565 . ?
O8 Tm1 Tm2 69.83(15) 3_546 . ?
O4 Tm1 Tm2 128.14(16) 2_544 . ?
O4 Tm1 Tm2 71.59(15) 4_566 . ?
B2 Tm1 Tm2 51.77(19) 4_566 . ?
B2 Tm1 Tm2 99.58(17) 2_544 . ?
Tm1 Tm1 Tm2 141.059(10) 5_556 . ?
O2 Tm2 O5 87.9(3) 6_657 3_546 ?
O2 Tm2 O6 104.9(3) 6_657 1_565 ?
O5 Tm2 O6 147.69(16) 3_546 1_565 ?
O2 Tm2 O7 77.6(3) 6_657 . ?
O5 Tm2 O7 64.4(3) 3_546 . ?
O6 Tm2 O7 146.7(2) 1_565 . ?
O2 Tm2 O3 148.1(3) 6_657 4_556 ?
O5 Tm2 O3 75.3(2) 3_546 4_556 ?
O6 Tm2 O3 78.7(2) 1_565 4_556 ?
O7 Tm2 O3 116.9(3) . 4_556 ?
O2 Tm2 O3 141.2(3) 6_657 . ?
O5 Tm2 O3 110.1(2) 3_546 . ?
O6 Tm2 O3 78.4(2) 1_565 . ?
O7 Tm2 O3 79.8(2) . . ?
O3 Tm2 O3 70.7(3) 4_556 . ?
O2 Tm2 O8 84.7(2) 6_657 1_565 ?
O5 Tm2 O8 94.8(2) 3_546 1_565 ?
O6 Tm2 O8 58.04(15) 1_565 1_565 ?
O7 Tm2 O8 152.9(2) . 1_565 ?
O3 Tm2 O8 70.2(2) 4_556 1_565 ?
O3 Tm2 O8 125.6(2) . 1_565 ?
O2 Tm2 O4 77.3(3) 6_657 1_565 ?
O5 Tm2 O4 154.4(2) 3_546 1_565 ?
O6 Tm2 O4 57.59(16) 1_565 1_565 ?
O7 Tm2 O4 91.8(3) . 1_565 ?
O3 Tm2 O4 126.9(2) 4_556 1_565 ?
O3 Tm2 O4 72.2(2) . 1_565 ?
O8 Tm2 O4 104.3(2) 1_565 1_565 ?
O2 Tm2 B4 78.4(3) 6_657 6_647 ?
O5 Tm2 B4 31.4(3) 3_546 6_647 ?
O6 Tm2 B4 176.7(3) 1_565 6_647 ?
O7 Tm2 B4 33.3(3) . 6_647 ?
O3 Tm2 B4 98.6(3) 4_556 6_647 ?
O3 Tm2 B4 99.0(3) . 6_647 ?
O8 Tm2 B4 122.9(3) 1_565 6_647 ?
O4 Tm2 B4 123.7(3) 1_565 6_647 ?
O2 Tm2 Tm2 149.0(2) 6_657 4_556 ?
O5 Tm2 Tm2 119.88(17) 3_546 4_556 ?
O6 Tm2 Tm2 44.21(16) 1_565 4_556 ?
O7 Tm2 Tm2 124.99(17) . 4_556 ?
O3 Tm2 Tm2 46.24(15) 4_556 4_556 ?
O3 Tm2 Tm2 45.85(15) . 4_556 ?
O8 Tm2 Tm2 79.78(14) 1_565 4_556 ?
O4 Tm2 Tm2 80.72(15) 1_565 4_556 ?
B4 Tm2 Tm2 132.5(3) 6_647 4_556 ?
O2 Tm2 Tm2 37.0(2) 6_657 7_655 ?
O5 Tm2 Tm2 77.01(16) 3_546 7_655 ?
O6 Tm2 Tm2 130.16(13) 1_565 7_655 ?
O7 Tm2 Tm2 40.98(17) . 7_655 ?
O3 Tm2 Tm2 151.13(16) 4_556 7_655 ?
O3 Tm2 Tm2 112.02(14) . 7_655 ?
O8 Tm2 Tm2 120.52(14) 1_565 7_655 ?
O4 Tm2 Tm2 78.70(15) 1_565 7_655 ?
B4 Tm2 Tm2 52.7(2) 6_647 7_655 ?
Tm2 Tm2 Tm2 154.120(12) 4_556 7_655 ?
O2 Tm2 Tm1 115.0(2) 6_657 . ?
O5 Tm2 Tm1 75.44(15) 3_546 . ?
O6 Tm2 Tm1 72.26(5) 1_565 . ?
O7 Tm2 Tm1 137.7(2) . . ?
O3 Tm2 Tm1 34.93(15) 4_556 . ?
O3 Tm2 Tm1 103.03(14) . . ?
O8 Tm2 Tm1 37.15(14) 1_565 . ?
O4 Tm2 Tm1 129.70(15) 1_565 . ?
B4 Tm2 Tm1 106.5(2) 6_647 . ?
Tm2 Tm2 Tm1 64.821(18) 4_556 . ?
Tm2 Tm2 Tm1 141.059(10) 7_655 . ?
O5 B1 O5 109.3(8) 3_546 . ?
O5 B1 O8 113.0(3) 3_546 3_546 ?
O5 B1 O8 108.2(3) . 3_546 ?
O5 B1 O8 108.2(3) 3_546 . ?
O5 B1 O8 113.0(3) . . ?
O8 B1 O8 105.2(8) 3_546 . ?
O3 B2 O4 116.3(8) . . ?
O3 B2 O6 112.6(8) . . ?
O4 B2 O6 104.5(7) . . ?
O3 B2 O8 118.2(7) . 4_556 ?
O4 B2 O8 104.7(8) . 4_556 ?
O6 B2 O8 98.2(7) . 4_556 ?
O3 B2 Tm1 137.2(5) . 2_545 ?
O4 B2 Tm1 53.5(4) . 2_545 ?
O6 B2 Tm1 110.0(7) . 2_545 ?
O8 B2 Tm1 51.2(4) 4_556 2_545 ?
O1 B3 O4 113.6(6) . 2_554 ?
O1 B3 O4 113.6(6) . 8 ?
O4 B3 O4 106.6(11) 2_554 8 ?
O1 B3 O7 106.8(12) . 2_554 ?
O4 B3 O7 108.0(6) 2_554 2_554 ?
O4 B3 O7 108.0(6) 8 2_554 ?
O2 B4 O5 115.0(7) . 2 ?
O2 B4 O5 115.0(7) . 8_556 ?
O5 B4 O5 110.5(11) 2 8_556 ?
O2 B4 O7 110.2(11) . 6_567 ?
O5 B4 O7 102.3(7) 2 6_567 ?
O5 B4 O7 102.3(7) 8_556 6_567 ?
O2 B4 Tm2 134.3(5) . 4_566 ?
O5 B4 Tm2 49.5(5) 2 4_566 ?
O5 B4 Tm2 110.3(9) 8_556 4_566 ?
O7 B4 Tm2 53.3(4) 6_567 4_566 ?
O2 B4 Tm2 134.3(5) . 6_567 ?
O5 B4 Tm2 110.3(9) 2 6_567 ?
O5 B4 Tm2 49.5(5) 8_556 6_567 ?
O7 B4 Tm2 53.3(4) 6_567 6_567 ?
Tm2 B4 Tm2 74.7(4) 4_566 6_567 ?
B3 O1 Tm1 129.63(19) . 5_556 ?
B3 O1 Tm1 129.63(19) . . ?
Tm1 O1 Tm1 100.3(4) 5_556 . ?
B4 O2 Tm2 123.0(3) . 6_557 ?
B4 O2 Tm2 123.0(3) . 4_556 ?
Tm2 O2 Tm2 106.0(4) 6_557 4_556 ?
B2 O3 Tm1 114.8(5) . 2 ?
B2 O3 Tm2 117.1(5) . 4_556 ?
Tm1 O3 Tm2 109.8(3) 2 4_556 ?
B2 O3 Tm2 114.6(5) . . ?
Tm1 O3 Tm2 109.5(3) 2 . ?
Tm2 O3 Tm2 87.9(2) 4_556 . ?
B2 O4 B3 118.6(8) . 2 ?
B2 O4 Tm1 97.2(5) . 2_545 ?
B3 O4 Tm1 124.6(6) 2 2_545 ?
B2 O4 Tm2 92.1(5) . 1_545 ?
B3 O4 Tm2 119.1(6) 2 1_545 ?
Tm1 O4 Tm2 98.6(2) 2_545 1_545 ?
B1 O5 B4 123.2(8) . 2_554 ?
B1 O5 Tm2 131.3(5) . 3_546 ?
B4 O5 Tm2 99.1(6) 2_554 3_546 ?
B2 O6 B2 133.1(11) 4_556 . ?
B2 O6 Tm2 106.9(4) 4_556 1_545 ?
B2 O6 Tm2 105.4(4) . 1_545 ?
B2 O6 Tm2 105.4(4) 4_556 4_546 ?
B2 O6 Tm2 106.9(4) . 4_546 ?
Tm2 O6 Tm2 91.6(3) 1_545 4_546 ?
B3 O7 B4 125.9(10) 2 6_647 ?
B3 O7 Tm2 119.7(4) 2 7_655 ?
B4 O7 Tm2 93.3(5) 6_647 7_655 ?
B3 O7 Tm2 119.7(4) 2 . ?
B4 O7 Tm2 93.3(5) 6_647 . ?
Tm2 O7 Tm2 98.0(3) 7_655 . ?
B1 O8 B2 114.7(6) . 4_556 ?
B1 O8 Tm1 126.8(4) . 1_545 ?
B2 O8 Tm1 98.1(5) 4_556 1_545 ?
B1 O8 Tm2 111.9(4) . 1_545 ?
B2 O8 Tm2 96.6(5) 4_556 1_545 ?
Tm1 O8 Tm2 103.9(2) 1_545 1_545 ?

loop_
_geom_bond_atom_site_label_1
_geom_bond_atom_site_label_2
_geom_bond_distance
_geom_bond_site_symmetry_2
_geom_bond_publ_flag
Tm1 O1 2.212(6) 5_556 ?
Tm1 O1 2.212(6) . ?
Tm1 O3 2.330(6) 2_554 ?
Tm1 O3 2.330(6) 4_556 ?
Tm1 O8 2.381(6) 1_565 ?
Tm1 O8 2.381(6) 3_546 ?
Tm1 O4 2.450(6) 2_544 ?
Tm1 O4 2.450(6) 4_566 ?
Tm1 B2 3.023(11) 4_566 ?
Tm1 B2 3.023(11) 2_544 ?
Tm1 Tm1 3.3975(10) 5_556 ?
Tm1 Tm2 3.8276(7) . ?
Tm2 O2 2.171(6) 6_657 ?
Tm2 O5 2.203(7) 3_546 ?
Tm2 O6 2.281(6) 1_565 ?
Tm2 O7 2.297(6) . ?
Tm2 O3 2.347(6) 4_556 ?
Tm2 O3 2.363(6) . ?
Tm2 O8 2.480(6) 1_565 ?
Tm2 O4 2.605(6) 1_565 ?
Tm2 B4 2.860(13) 6_647 ?
Tm2 Tm2 3.2697(8) 4_556 ?
Tm2 Tm2 3.4680(9) 7_655 ?
B1 O5 1.456(9) 3_546 ?
B1 O5 1.456(9) . ?
B1 O8 1.502(9) 3_546 ?
B1 O8 1.502(9) . ?
B2 O3 1.403(14) . ?
B2 O4 1.491(12) . ?
B2 O6 1.507(10) . ?
B2 O8 1.557(11) 4_556 ?
B2 Tm1 3.023(11) 2_545 ?
B3 O1 1.419(17) . ?
B3 O4 1.526(12) 2_554 ?
B3 O4 1.526(12) 8 ?
B3 O7 1.573(16) 2_554 ?
B4 O2 1.392(18) . ?
B4 O5 1.507(11) 2 ?
B4 O5 1.507(11) 8_556 ?
B4 O7 1.575(16) 6_567 ?
B4 Tm2 2.860(13) 4_566 ?
B4 Tm2 2.860(13) 6_567 ?
O1 Tm1 2.212(6) 5_556 ?
O2 Tm2 2.171(6) 6_557 ?
O2 Tm2 2.171(6) 4_556 ?
O3 Tm1 2.330(6) 2 ?
O3 Tm2 2.347(6) 4_556 ?
O4 B3 1.526(12) 2 ?
O4 Tm1 2.450(6) 2_545 ?
O4 Tm2 2.605(6) 1_545 ?
O5 B4 1.507(11) 2_554 ?
O5 Tm2 2.203(7) 3_546 ?
O6 B2 1.507(10) 4_556 ?
O6 Tm2 2.281(6) 1_545 ?
O6 Tm2 2.281(6) 4_546 ?
O7 B3 1.573(16) 2 ?
O7 B4 1.575(16) 6_647 ?
O7 Tm2 2.297(6) 7_655 ?
O8 B2 1.557(11) 4_556 ?
O8 Tm1 2.381(6) 1_545 ?
O8 Tm2 2.480(6) 1_545 ?

loop_
_geom_torsion_atom_site_label_1
_geom_torsion_atom_site_label_2
_geom_torsion_atom_site_label_3
_geom_torsion_atom_site_label_4
_geom_torsion
_geom_torsion_site_symmetry_1
_geom_torsion_site_symmetry_2
_geom_torsion_site_symmetry_3
_geom_torsion_site_symmetry_4
_geom_torsion_publ_flag
O1 Tm1 Tm2 O2 -177.7(3) 5_556 . . 6_657 ?
O1 Tm1 Tm2 O2 -74.5(4) . . . 6_657 ?
O3 Tm1 Tm2 O2 8.1(3) 2_554 . . 6_657 ?
O3 Tm1 Tm2 O2 165.7(4) 4_556 . . 6_657 ?
O8 Tm1 Tm2 O2 -38.5(3) 1_565 . . 6_657 ?
O8 Tm1 Tm2 O2 74.2(3) 3_546 . . 6_657 ?
O4 Tm1 Tm2 O2 88.9(3) 2_544 . . 6_657 ?
O4 Tm1 Tm2 O2 -103.2(3) 4_566 . . 6_657 ?
B2 Tm1 Tm2 O2 -78.4(3) 4_566 . . 6_657 ?
B2 Tm1 Tm2 O2 81.6(3) 2_544 . . 6_657 ?
Tm1 Tm1 Tm2 O2 -145.7(2) 5_556 . . 6_657 ?
O1 Tm1 Tm2 O5 101.6(3) 5_556 . . 3_546 ?
O1 Tm1 Tm2 O5 -155.1(4) . . . 3_546 ?
O3 Tm1 Tm2 O5 -72.5(2) 2_554 . . 3_546 ?
O3 Tm1 Tm2 O5 85.1(3) 4_556 . . 3_546 ?
O8 Tm1 Tm2 O5 -119.1(3) 1_565 . . 3_546 ?
O8 Tm1 Tm2 O5 -6.5(2) 3_546 . . 3_546 ?
O4 Tm1 Tm2 O5 8.3(3) 2_544 . . 3_546 ?
O4 Tm1 Tm2 O5 176.2(2) 4_566 . . 3_546 ?
B2 Tm1 Tm2 O5 -159.0(3) 4_566 . . 3_546 ?
B2 Tm1 Tm2 O5 1.0(3) 2_544 . . 3_546 ?
Tm1 Tm1 Tm2 O5 133.72(18) 5_556 . . 3_546 ?
O1 Tm1 Tm2 O6 -79.1(3) 5_556 . . 1_565 ?
O1 Tm1 Tm2 O6 24.1(4) . . . 1_565 ?
O3 Tm1 Tm2 O6 106.7(2) 2_554 . . 1_565 ?
O3 Tm1 Tm2 O6 -95.6(3) 4_556 . . 1_565 ?
O8 Tm1 Tm2 O6 60.1(3) 1_565 . . 1_565 ?
O8 Tm1 Tm2 O6 172.8(2) 3_546 . . 1_565 ?
O4 Tm1 Tm2 O6 -172.4(2) 2_544 . . 1_565 ?
O4 Tm1 Tm2 O6 -4.5(2) 4_566 . . 1_565 ?
B2 Tm1 Tm2 O6 20.3(3) 4_566 . . 1_565 ?
B2 Tm1 Tm2 O6 -179.7(3) 2_544 . . 1_565 ?
Tm1 Tm1 Tm2 O6 -47.05(16) 5_556 . . 1_565 ?
O1 Tm1 Tm2 O7 83.1(4) 5_556 . . . ?
O1 Tm1 Tm2 O7 -173.7(4) . . . . ?
O3 Tm1 Tm2 O7 -91.1(3) 2_554 . . . ?
O3 Tm1 Tm2 O7 66.6(4) 4_556 . . . ?
O8 Tm1 Tm2 O7 -137.7(3) 1_565 . . . ?
O8 Tm1 Tm2 O7 -25.0(3) 3_546 . . . ?
O4 Tm1 Tm2 O7 -10.2(3) 2_544 . . . ?
O4 Tm1 Tm2 O7 157.7(3) 4_566 . . . ?
B2 Tm1 Tm2 O7 -177.5(3) 4_566 . . . ?
B2 Tm1 Tm2 O7 -17.5(3) 2_544 . . . ?
Tm1 Tm1 Tm2 O7 115.2(3) 5_556 . . . ?
O1 Tm1 Tm2 O3 16.5(4) 5_556 . . 4_556 ?
O1 Tm1 Tm2 O3 119.8(4) . . . 4_556 ?
O3 Tm1 Tm2 O3 -157.6(2) 2_554 . . 4_556 ?
O8 Tm1 Tm2 O3 155.8(4) 1_565 . . 4_556 ?
O8 Tm1 Tm2 O3 -91.6(3) 3_546 . . 4_556 ?
O4 Tm1 Tm2 O3 -76.8(3) 2_544 . . 4_556 ?
O4 Tm1 Tm2 O3 91.1(3) 4_566 . . 4_556 ?
B2 Tm1 Tm2 O3 115.9(3) 4_566 . . 4_556 ?
B2 Tm1 Tm2 O3 -84.1(3) 2_544 . . 4_556 ?
Tm1 Tm1 Tm2 O3 48.6(3) 5_556 . . 4_556 ?
O1 Tm1 Tm2 O3 -6.1(3) 5_556 . . . ?
O1 Tm1 Tm2 O3 97.2(4) . . . . ?
O3 Tm1 Tm2 O3 179.80(10) 2_554 . . . ?
O3 Tm1 Tm2 O3 -22.6(3) 4_556 . . . ?
O8 Tm1 Tm2 O3 133.2(3) 1_565 . . . ?
O8 Tm1 Tm2 O3 -114.2(2) 3_546 . . . ?
O4 Tm1 Tm2 O3 -99.4(3) 2_544 . . . ?
O4 Tm1 Tm2 O3 68.5(2) 4_566 . . . ?
B2 Tm1 Tm2 O3 93.3(3) 4_566 . . . ?
B2 Tm1 Tm2 O3 -106.7(3) 2_544 . . . ?
Tm1 Tm1 Tm2 O3 26.01(17) 5_556 . . . ?
O1 Tm1 Tm2 O8 -139.3(3) 5_556 . . 1_565 ?
O1 Tm1 Tm2 O8 -36.0(4) . . . 1_565 ?
O3 Tm1 Tm2 O8 46.6(3) 2_554 . . 1_565 ?
O3 Tm1 Tm2 O8 -155.8(4) 4_556 . . 1_565 ?
O8 Tm1 Tm2 O8 112.6(3) 3_546 . . 1_565 ?
O4 Tm1 Tm2 O8 127.4(3) 2_544 . . 1_565 ?
O4 Tm1 Tm2 O8 -64.7(3) 4_566 . . 1_565 ?
B2 Tm1 Tm2 O8 -39.9(3) 4_566 . . 1_565 ?
B2 Tm1 Tm2 O8 120.1(3) 2_544 . . 1_565 ?
Tm1 Tm1 Tm2 O8 -107.2(2) 5_556 . . 1_565 ?
O1 Tm1 Tm2 O4 -83.6(3) 5_556 . . 1_565 ?
O1 Tm1 Tm2 O4 19.7(4) . . . 1_565 ?
O3 Tm1 Tm2 O4 102.3(3) 2_554 . . 1_565 ?
O3 Tm1 Tm2 O4 -100.1(3) 4_556 . . 1_565 ?
O8 Tm1 Tm2 O4 55.6(3) 1_565 . . 1_565 ?
O8 Tm1 Tm2 O4 168.3(3) 3_546 . . 1_565 ?
O4 Tm1 Tm2 O4 -176.9(2) 2_544 . . 1_565 ?
O4 Tm1 Tm2 O4 -9.0(2) 4_566 . . 1_565 ?
B2 Tm1 Tm2 O4 15.8(3) 4_566 . . 1_565 ?
B2 Tm1 Tm2 O4 175.8(3) 2_544 . . 1_565 ?
Tm1 Tm1 Tm2 O4 -51.53(19) 5_556 . . 1_565 ?
O1 Tm1 Tm2 B4 97.6(4) 5_556 . . 6_647 ?
O1 Tm1 Tm2 B4 -159.1(5) . . . 6_647 ?
O3 Tm1 Tm2 B4 -76.5(4) 2_554 . . 6_647 ?
O3 Tm1 Tm2 B4 81.1(4) 4_556 . . 6_647 ?
O8 Tm1 Tm2 B4 -123.1(4) 1_565 . . 6_647 ?
O8 Tm1 Tm2 B4 -10.5(4) 3_546 . . 6_647 ?
O4 Tm1 Tm2 B4 4.3(4) 2_544 . . 6_647 ?
O4 Tm1 Tm2 B4 172.2(3) 4_566 . . 6_647 ?
B2 Tm1 Tm2 B4 -163.0(4) 4_566 . . 6_647 ?
B2 Tm1 Tm2 B4 -3.0(4) 2_544 . . 6_647 ?
Tm1 Tm1 Tm2 B4 129.7(3) 5_556 . . 6_647 ?
O1 Tm1 Tm2 Tm2 -32.1(2) 5_556 . . 4_556 ?
O1 Tm1 Tm2 Tm2 71.2(3) . . . 4_556 ?
O3 Tm1 Tm2 Tm2 153.80(17) 2_554 . . 4_556 ?
O3 Tm1 Tm2 Tm2 -48.6(3) 4_556 . . 4_556 ?
O8 Tm1 Tm2 Tm2 107.2(2) 1_565 . . 4_556 ?
O8 Tm1 Tm2 Tm2 -140.16(16) 3_546 . . 4_556 ?
O4 Tm1 Tm2 Tm2 -125.38(19) 2_544 . . 4_556 ?
O4 Tm1 Tm2 Tm2 42.53(17) 4_566 . . 4_556 ?
B2 Tm1 Tm2 Tm2 67.3(2) 4_566 . . 4_556 ?
B2 Tm1 Tm2 Tm2 -132.7(2) 2_544 . . 4_556 ?
Tm1 Tm1 Tm2 Tm2 0.017(8) 5_556 . . 4_556 ?
O1 Tm1 Tm2 Tm2 147.9(2) 5_556 . . 7_655 ?
O1 Tm1 Tm2 Tm2 -108.8(3) . . . 7_655 ?
O3 Tm1 Tm2 Tm2 -26.22(17) 2_554 . . 7_655 ?
O3 Tm1 Tm2 Tm2 131.4(3) 4_556 . . 7_655 ?
O8 Tm1 Tm2 Tm2 -72.8(2) 1_565 . . 7_655 ?
O8 Tm1 Tm2 Tm2 39.82(16) 3_546 . . 7_655 ?
O4 Tm1 Tm2 Tm2 54.60(19) 2_544 . . 7_655 ?
O4 Tm1 Tm2 Tm2 -137.49(17) 4_566 . . 7_655 ?
B2 Tm1 Tm2 Tm2 -112.7(2) 4_566 . . 7_655 ?
B2 Tm1 Tm2 Tm2 47.3(2) 2_544 . . 7_655 ?
Tm1 Tm1 Tm2 Tm2 180.0 5_556 . . 7_655 ?
O4 B3 O1 Tm1 155.4(6) 2_554 . . 5_556 ?
O4 B3 O1 Tm1 33.3(15) 8 . . 5_556 ?
O7 B3 O1 Tm1 -85.6(8) 2_554 . . 5_556 ?
O4 B3 O1 Tm1 -33.3(15) 2_554 . . . ?
O4 B3 O1 Tm1 -155.4(6) 8 . . . ?
O7 B3 O1 Tm1 85.6(8) 2_554 . . . ?
O1 Tm1 O1 B3 -173.2(12) 5_556 . . . ?
O3 Tm1 O1 B3 -14.9(10) 2_554 . . . ?
O3 Tm1 O1 B3 144.6(9) 4_556 . . . ?
O8 Tm1 O1 B3 51.3(11) 1_565 . . . ?
O8 Tm1 O1 B3 -60.6(11) 3_546 . . . ?
O4 Tm1 O1 B3 -91.9(10) 2_544 . . . ?
O4 Tm1 O1 B3 102.6(10) 4_566 . . . ?
B2 Tm1 O1 B3 78.1(10) 4_566 . . . ?
B2 Tm1 O1 B3 -79.9(10) 2_544 . . . ?
Tm1 Tm1 O1 B3 -173.2(12) 5_556 . . . ?
Tm2 Tm1 O1 B3 75.1(11) . . . . ?
O1 Tm1 O1 Tm1 0.0 5_556 . . 5_556 ?
O3 Tm1 O1 Tm1 158.3(4) 2_554 . . 5_556 ?
O3 Tm1 O1 Tm1 -42.2(7) 4_556 . . 5_556 ?
O8 Tm1 O1 Tm1 -135.5(3) 1_565 . . 5_556 ?
O8 Tm1 O1 Tm1 112.6(3) 3_546 . . 5_556 ?
O4 Tm1 O1 Tm1 81.3(3) 2_544 . . 5_556 ?
O4 Tm1 O1 Tm1 -84.2(3) 4_566 . . 5_556 ?
B2 Tm1 O1 Tm1 -108.7(3) 4_566 . . 5_556 ?
B2 Tm1 O1 Tm1 93.3(4) 2_544 . . 5_556 ?
Tm2 Tm1 O1 Tm1 -111.8(3) . . . 5_556 ?
O5 B4 O2 Tm2 172.9(6) 2 . . 6_557 ?
O5 B4 O2 Tm2 42.7(13) 8_556 . . 6_557 ?
O7 B4 O2 Tm2 -72.2(6) 6_567 . . 6_557 ?
Tm2 B4 O2 Tm2 -130.2(5) 4_566 . . 6_557 ?
Tm2 B4 O2 Tm2 -14.2(14) 6_567 . . 6_557 ?
O5 B4 O2 Tm2 -42.7(13) 2 . . 4_556 ?
O5 B4 O2 Tm2 -172.9(6) 8_556 . . 4_556 ?
O7 B4 O2 Tm2 72.2(6) 6_567 . . 4_556 ?
Tm2 B4 O2 Tm2 14.2(14) 4_566 . . 4_556 ?
Tm2 B4 O2 Tm2 130.2(5) 6_567 . . 4_556 ?
O4 B2 O3 Tm1 -60.4(7) . . . 2 ?
O6 B2 O3 Tm1 179.1(4) . . . 2 ?
O8 B2 O3 Tm1 65.6(8) 4_556 . . 2 ?
Tm1 B2 O3 Tm1 3.4(10) 2_545 . . 2 ?
O4 B2 O3 Tm2 168.6(4) . . . 4_556 ?
O6 B2 O3 Tm2 48.1(7) . . . 4_556 ?
O8 B2 O3 Tm2 -65.5(8) 4_556 . . 4_556 ?
Tm1 B2 O3 Tm2 -127.6(6) 2_545 . . 4_556 ?
O4 B2 O3 Tm2 67.7(7) . . . . ?
O6 B2 O3 Tm2 -52.8(7) . . . . ?
O8 B2 O3 Tm2 -166.4(5) 4_556 . . . ?
Tm1 B2 O3 Tm2 131.4(6) 2_545 . . . ?
O2 Tm2 O3 B2 -106.6(6) 6_657 . . . ?
O5 Tm2 O3 B2 6.4(6) 3_546 . . . ?
O6 Tm2 O3 B2 153.9(5) 1_565 . . . ?
O7 Tm2 O3 B2 -51.4(6) . . . . ?
O3 Tm2 O3 B2 72.0(5) 4_556 . . . ?
O8 Tm2 O3 B2 118.2(5) 1_565 . . . ?
O4 Tm2 O3 B2 -146.7(6) 1_565 . . . ?
B4 Tm2 O3 B2 -24.0(6) 6_647 . . . ?
Tm2 Tm2 O3 B2 119.0(6) 4_556 . . . ?
Tm2 Tm2 O3 B2 -77.3(5) 7_655 . . . ?
Tm1 Tm2 O3 B2 85.5(5) . . . . ?
O2 Tm2 O3 Tm1 24.0(5) 6_657 . . 2 ?
O5 Tm2 O3 Tm1 137.1(2) 3_546 . . 2 ?
O6 Tm2 O3 Tm1 -75.4(2) 1_565 . . 2 ?
O7 Tm2 O3 Tm1 79.3(3) . . . 2 ?
O3 Tm2 O3 Tm1 -157.4(3) 4_556 . . 2 ?
O8 Tm2 O3 Tm1 -111.1(3) 1_565 . . 2 ?
O4 Tm2 O3 Tm1 -16.0(2) 1_565 . . 2 ?
B4 Tm2 O3 Tm1 106.7(3) 6_647 . . 2 ?
Tm2 Tm2 O3 Tm1 -110.3(3) 4_556 . . 2 ?
Tm2 Tm2 O3 Tm1 53.4(3) 7_655 . . 2 ?
Tm1 Tm2 O3 Tm1 -143.89(19) . . . 2 ?
O2 Tm2 O3 Tm2 134.4(4) 6_657 . . 4_556 ?
O5 Tm2 O3 Tm2 -112.6(2) 3_546 . . 4_556 ?
O6 Tm2 O3 Tm2 34.91(16) 1_565 . . 4_556 ?
O7 Tm2 O3 Tm2 -170.4(3) . . . 4_556 ?
O3 Tm2 O3 Tm2 -47.0(3) 4_556 . . 4_556 ?
O8 Tm2 O3 Tm2 -0.8(3) 1_565 . . 4_556 ?
O4 Tm2 O3 Tm2 94.3(2) 1_565 . . 4_556 ?
B4 Tm2 O3 Tm2 -143.0(2) 6_647 . . 4_556 ?
Tm2 Tm2 O3 Tm2 163.74(9) 7_655 . . 4_556 ?
Tm1 Tm2 O3 Tm2 -33.56(19) . . . 4_556 ?
O3 B2 O4 B3 -5.3(10) . . . 2 ?
O6 B2 O4 B3 119.5(8) . . . 2 ?
O8 B2 O4 B3 -137.7(8) 4_556 . . 2 ?
Tm1 B2 O4 B3 -136.0(8) 2_545 . . 2 ?
O3 B2 O4 Tm1 130.8(6) . . . 2_545 ?
O6 B2 O4 Tm1 -104.4(6) . . . 2_545 ?
O8 B2 O4 Tm1 -1.7(7) 4_556 . . 2_545 ?
O3 B2 O4 Tm2 -130.3(6) . . . 1_545 ?
O6 B2 O4 Tm2 -5.5(7) . . . 1_545 ?
O8 B2 O4 Tm2 97.2(6) 4_556 . . 1_545 ?
Tm1 B2 O4 Tm2 98.9(3) 2_545 . . 1_545 ?
O5 B1 O5 B4 -42.3(7) 3_546 . . 2_554 ?
O8 B1 O5 B4 81.1(9) 3_546 . . 2_554 ?
O8 B1 O5 B4 -162.8(8) . . . 2_554 ?
O5 B1 O5 Tm2 172.1(6) 3_546 . . 3_546 ?
O8 B1 O5 Tm2 -64.5(6) 3_546 . . 3_546 ?
O8 B1 O5 Tm2 51.6(7) . . . 3_546 ?
O3 B2 O6 B2 1.6(5) . . . 4_556 ?
O4 B2 O6 B2 -125.5(7) . . . 4_556 ?
O8 B2 O6 B2 126.9(6) 4_556 . . 4_556 ?
Tm1 B2 O6 B2 178.5(4) 2_545 . . 4_556 ?
O3 B2 O6 Tm2 133.6(6) . . . 1_545 ?
O4 B2 O6 Tm2 6.5(8) . . . 1_545 ?
O8 B2 O6 Tm2 -101.1(5) 4_556 . . 1_545 ?
Tm1 B2 O6 Tm2 -49.5(4) 2_545 . . 1_545 ?
O3 B2 O6 Tm2 -129.9(6) . . . 4_546 ?
O4 B2 O6 Tm2 103.0(6) . . . 4_546 ?
O8 B2 O6 Tm2 -4.6(7) 4_556 . . 4_546 ?
Tm1 B2 O6 Tm2 47.0(4) 2_545 . . 4_546 ?
O2 Tm2 O7 B3 137.2(8) 6_657 . . 2 ?
O5 Tm2 O7 B3 -129.2(8) 3_546 . . 2 ?
O6 Tm2 O7 B3 38.8(9) 1_565 . . 2 ?
O3 Tm2 O7 B3 -73.1(8) 4_556 . . 2 ?
O3 Tm2 O7 B3 -10.9(8) . . . 2 ?
O8 Tm2 O7 B3 -172.2(7) 1_565 . . 2 ?
O4 Tm2 O7 B3 60.6(8) 1_565 . . 2 ?
B4 Tm2 O7 B3 -135.2(10) 6_647 . . 2 ?
Tm2 Tm2 O7 B3 -19.3(9) 4_556 . . 2 ?
Tm2 Tm2 O7 B3 131.0(9) 7_655 . . 2 ?
Tm1 Tm2 O7 B3 -109.2(8) . . . 2 ?
O2 Tm2 O7 B4 -87.6(6) 6_657 . . 6_647 ?
O5 Tm2 O7 B4 6.0(5) 3_546 . . 6_647 ?
O6 Tm2 O7 B4 173.9(6) 1_565 . . 6_647 ?
O3 Tm2 O7 B4 62.1(6) 4_556 . . 6_647 ?
O3 Tm2 O7 B4 124.2(6) . . . 6_647 ?
O8 Tm2 O7 B4 -37.1(8) 1_565 . . 6_647 ?
O4 Tm2 O7 B4 -164.2(5) 1_565 . . 6_647 ?
Tm2 Tm2 O7 B4 115.8(5) 4_556 . . 6_647 ?
Tm2 Tm2 O7 B4 -93.9(6) 7_655 . . 6_647 ?
Tm1 Tm2 O7 B4 26.0(6) . . . 6_647 ?
O2 Tm2 O7 Tm2 6.2(3) 6_657 . . 7_655 ?
O5 Tm2 O7 Tm2 99.8(3) 3_546 . . 7_655 ?
O6 Tm2 O7 Tm2 -92.2(4) 1_565 . . 7_655 ?
O3 Tm2 O7 Tm2 155.9(2) 4_556 . . 7_655 ?
O3 Tm2 O7 Tm2 -141.9(3) . . . 7_655 ?
O8 Tm2 O7 Tm2 56.8(6) 1_565 . . 7_655 ?
O4 Tm2 O7 Tm2 -70.4(3) 1_565 . . 7_655 ?
B4 Tm2 O7 Tm2 93.9(6) 6_647 . . 7_655 ?
Tm2 Tm2 O7 Tm2 -150.33(12) 4_556 . . 7_655 ?
Tm1 Tm2 O7 Tm2 119.8(2) . . . 7_655 ?
O5 B1 O8 B2 54.2(8) 3_546 . . 4_556 ?
O5 B1 O8 B2 175.4(6) . . . 4_556 ?
O8 B1 O8 B2 -66.8(5) 3_546 . . 4_556 ?
O5 B1 O8 Tm1 176.8(4) 3_546 . . 1_545 ?
O5 B1 O8 Tm1 -62.1(8) . . . 1_545 ?
O8 B1 O8 Tm1 55.8(4) 3_546 . . 1_545 ?
O5 B1 O8 Tm2 -54.6(6) 3_546 . . 1_545 ?
O5 B1 O8 Tm2 66.5(6) . . . 1_545 ?
O8 B1 O8 Tm2 -175.6(4) 3_546 . . 1_545 ?
